data_4330133
loop_
_publ_author_name
'Laura Cherchi'
'Alessandro Fumagalli'
'Serena Fedi'
'Piero Zanello'
'Fabrizia Fabrizi De Biani'
'Franco Laschi'
'Luigi Garlaschelli'
'Piero Macchi'
'Angelo Sironi'

_publ_contact_author_address
;
Department of Structural Chemistry
University of Milan
Via Venezian 21
Milano, Italy
;
_publ_contact_author_email angelo.sironi@unimi.it
_publ_contact_author_fax '+39 02 50314454'
_publ_contact_author_name 'Sironi, Angelo'
_publ_contact_author_phone '+39 02 50314448'
_publ_section_title
;
 Synthesis, Reactivity, Electrochemical Behavior, and Crystal Structure of
 a Family of Multivalent Metal Carbido-Carbonyl Clusters Based on the
 Rh10(C)2Au4-6Framework
;
_journal_name_full 'Inorganic Chemistry'
_journal_page_first 9171
_journal_page_last 9180
_journal_paper_doi 10.1021/ic201613j
_journal_volume 51
_journal_year 2012
_chemical_formula_moiety 'C128 H90 Au6 O18 P6 Rh10, 2(C5 H9 N O)'
_chemical_formula_sum 'C138 H108 Au6 N2 O20 P6 Rh10'
_chemical_formula_weight 4510.98
_chemical_name_systematic
;
 ?
;
_space_group_IT_number 2
_symmetry_cell_setting triclinic
_symmetry_Int_Tables_number 2
_symmetry_space_group_name_Hall '-P 1'
_symmetry_space_group_name_H-M 'P -1'
_atom_sites_solution_hydrogens geom
_atom_sites_solution_primary direct
_atom_sites_solution_secondary difmap
_audit_creation_date 2012-02-19T14:56:18-00:00
_audit_creation_method 'WinGX routine CIF_UPDATE'
_cell_angle_alpha 90.9240(18)
_cell_angle_beta 97.9550(18)
_cell_angle_gamma 100.3750(18)
_cell_formula_units_Z 1
_cell_length_a 14.7030(18)
_cell_length_b 15.0640(19)
_cell_length_c 15.2830(19)
_cell_measurement_temperature 150(2)
_cell_volume 3294.7(7)
_computing_structure_refinement 'SHELXL-97 (Sheldrick, 1997)'
_computing_structure_solution 'SHELXS-97 (Sheldrick, 1990)'
_diffrn_ambient_temperature 150(2)
_diffrn_measured_fraction_theta_full 0.998
_diffrn_measured_fraction_theta_max 0.998
_diffrn_radiation_monochromator graphite
_diffrn_radiation_type MoK\a
_diffrn_radiation_wavelength 0.71073
_diffrn_reflns_av_R_equivalents 0.0261
_diffrn_reflns_av_unetI/netI 0.0293
_diffrn_reflns_limit_h_max 19
_diffrn_reflns_limit_h_min -19
_diffrn_reflns_limit_k_max 19
_diffrn_reflns_limit_k_min -19
_diffrn_reflns_limit_l_max 19
_diffrn_reflns_limit_l_min -19
_diffrn_reflns_number 43253
_diffrn_reflns_theta_full 27.51
_diffrn_reflns_theta_max 27.51
_diffrn_reflns_theta_min 1.35
_exptl_absorpt_coefficient_mu 8.004
_exptl_absorpt_correction_T_max 1.000
_exptl_absorpt_correction_T_min 0.680
_exptl_absorpt_correction_type empirical
_exptl_crystal_colour brown
_exptl_crystal_density_diffrn 2.274
_exptl_crystal_description prismatic
_exptl_crystal_F_000 2124
_exptl_crystal_size_max 0.20
_exptl_crystal_size_mid 0.15
_exptl_crystal_size_min 0.15
_refine_diff_density_max 1.774
_refine_diff_density_min -2.695
_refine_diff_density_rms 0.392
_refine_ls_extinction_method none
_refine_ls_goodness_of_fit_ref 1.050
_refine_ls_hydrogen_treatment constr
_refine_ls_matrix_type full
_refine_ls_number_parameters 787
_refine_ls_number_reflns 15140
_refine_ls_number_restraints 8
_refine_ls_restrained_S_all 1.051
_refine_ls_R_factor_all 0.0346
_refine_ls_R_factor_gt 0.0253
_refine_ls_shift/su_max 0.002
_refine_ls_shift/su_mean 0.000
_refine_ls_structure_factor_coef Fsqd
_refine_ls_weighting_details 'calc w=1/[\s^2^(Fo^2^)+(0.0485P)^2^+5.8217P] where P=(Fo^2^+2Fc^2^)/3'
_refine_ls_weighting_scheme calc
_refine_ls_wR_factor_gt 0.0721
_refine_ls_wR_factor_ref 0.0818
_reflns_number_gt 13097
_reflns_number_total 15140
_reflns_threshold_expression >2sigma(I)
_cod_data_source_file ic201613j_si_001_1.cif
_cod_data_source_block fu58
_cod_database_code 4330133

loop_
_symmetry_equiv_pos_as_xyz
'x, y, z'
'-x, -y, -z'

loop_
_atom_site_label
_atom_site_type_symbol
_atom_site_fract_x
_atom_site_fract_y
_atom_site_fract_z
_atom_site_U_iso_or_equiv
_atom_site_adp_type
_atom_site_occupancy
_atom_site_symmetry_multiplicity
_atom_site_calc_flag
_atom_site_refinement_flags
Au1 Au 0.310346(13) 0.862510(12) 0.055778(12) 0.01902(5) Uani 1 1 d .
Au2 Au 0.327722(13) 1.067665(13) -0.135052(12) 0.01960(5) Uani 1 1 d .
Au3 Au 0.519791(15) 0.771221(14) -0.246861(14) 0.02708(6) Uani 1 1 d .
Rh5 Rh 0.36676(2) 0.88549(2) -0.11253(2) 0.01600(8) Uani 1 1 d .
Rh1 Rh 0.49474(2) 0.93580(2) 0.06065(2) 0.01335(7) Uani 1 1 d .
Rh3 Rh 0.51829(3) 0.94270(2) -0.20250(2) 0.01590(8) Uani 1 1 d .
Rh4 Rh 0.34937(2) 1.05774(2) 0.05178(2) 0.01488(8) Uani 1 1 d .
Rh2 Rh 0.51090(3) 0.79078(2) -0.06626(2) 0.01597(8) Uani 1 1 d .
P1 P 0.20284(9) 0.75719(8) 0.11226(9) 0.0199(2) Uani 1 1 d .
P2 P 0.21836(9) 1.10835(9) -0.24149(8) 0.0207(3) Uani 1 1 d .
P3 P 0.51755(10) 0.65546(9) -0.34231(9) 0.0257(3) Uani 1 1 d .
C C 0.5072(3) 0.9288(3) -0.0692(3) 0.0160(9) Uani 1 1 d .
C1 C 0.4820(4) 0.8657(4) 0.1606(3) 0.0252(11) Uani 1 1 d .
O1 O 0.4731(3) 0.8148(3) 0.2165(3) 0.0340(9) Uani 1 1 d .
C2 C 0.5172(4) 0.6694(3) -0.0400(4) 0.0270(11) Uani 1 1 d .
O2 O 0.5247(3) 0.5984(3) -0.0217(3) 0.0469(12) Uani 1 1 d .
C3 C 0.5281(4) 0.9715(4) -0.3210(3) 0.0274(11) Uani 1 1 d .
O3 O 0.5352(3) 0.9924(3) -0.3918(3) 0.0464(12) Uani 1 1 d .
C4 C 0.2174(4) 1.0282(3) 0.0144(3) 0.0226(10) Uani 1 1 d .
O4 O 0.1383(3) 1.0152(3) -0.0046(3) 0.0324(9) Uani 1 1 d .
C5 C 0.2327(4) 0.8567(4) -0.1280(3) 0.0262(11) Uani 1 1 d .
O5 O 0.1543(3) 0.8339(3) -0.1409(3) 0.0413(11) Uani 1 1 d .
C24 C 0.3469(3) 1.1920(3) 0.0613(3) 0.0204(10) Uani 1 1 d .
O24 O 0.2900(3) 1.2359(2) 0.0698(3) 0.0298(8) Uani 1 1 d .
C25 C 0.3719(3) 0.7511(3) -0.1121(3) 0.0221(10) Uani 1 1 d .
O25 O 0.3179(3) 0.6841(2) -0.1351(3) 0.0341(9) Uani 1 1 d .
C34 C 0.6613(3) 0.9465(3) -0.1829(3) 0.0189(9) Uani 1 1 d .
O34 O 0.7198(3) 0.9418(3) -0.2270(2) 0.0294(8) Uani 1 1 d .
C35 C 0.3728(3) 0.9017(3) -0.2432(3) 0.0212(10) Uani 1 1 d .
O35 O 0.3224(3) 0.8902(3) -0.3099(3) 0.0351(9) Uani 1 1 d .
C111 C 0.2403(4) 0.6489(3) 0.1297(3) 0.0235(10) Uani 1 1 d .
C112 C 0.3061(4) 0.6255(4) 0.0818(4) 0.0380(14) Uani 1 1 d .
H112 H 0.3339 0.6671 0.0447 0.046 Uiso 1 1 calc R
C113 C 0.3315(5) 0.5414(4) 0.0876(5) 0.0444(16) Uani 1 1 d .
H113 H 0.3745 0.5263 0.0534 0.053 Uiso 1 1 calc R
C114 C 0.2927(4) 0.4806(4) 0.1442(4) 0.0367(14) Uani 1 1 d .
H114 H 0.3090 0.4238 0.1485 0.044 Uiso 1 1 calc R
C115 C 0.2300(5) 0.5045(4) 0.1942(4) 0.0373(14) Uani 1 1 d .
H115 H 0.2054 0.4640 0.2339 0.045 Uiso 1 1 calc R
C116 C 0.2025(4) 0.5871(4) 0.1871(4) 0.0304(12) Uani 1 1 d .
H116 H 0.1586 0.6014 0.2208 0.037 Uiso 1 1 calc R
C121 C 0.0914(4) 0.7288(3) 0.0395(3) 0.0231(10) Uani 1 1 d .
C122 C 0.0604(4) 0.6457(4) -0.0036(4) 0.0347(13) Uani 1 1 d .
H122 H 0.0943 0.5996 0.0075 0.042 Uiso 1 1 calc R
C123 C -0.0217(5) 0.6304(5) -0.0640(5) 0.0471(17) Uani 1 1 d .
H123 H -0.0423 0.5742 -0.0931 0.056 Uiso 1 1 calc R
C124 C -0.0725(5) 0.6990(5) -0.0805(4) 0.0419(15) Uani 1 1 d .
H124 H -0.1276 0.6886 -0.1203 0.050 Uiso 1 1 calc R
C125 C -0.0419(4) 0.7817(4) -0.0385(4) 0.0358(13) Uani 1 1 d .
H125 H -0.0755 0.8278 -0.0507 0.043 Uiso 1 1 calc R
C126 C 0.0389(4) 0.7974(4) 0.0222(4) 0.0275(11) Uani 1 1 d .
H126 H 0.0585 0.8536 0.0516 0.033 Uiso 1 1 calc R
C131 C 0.1736(4) 0.7909(3) 0.2185(3) 0.0253(11) Uani 1 1 d .
C132 C 0.2386(4) 0.8532(4) 0.2723(4) 0.0322(12) Uani 1 1 d .
H132 H 0.2954 0.8764 0.2536 0.039 Uiso 1 1 calc R
C133 C 0.2203(5) 0.8818(5) 0.3540(4) 0.0446(16) Uani 1 1 d .
H133 H 0.2637 0.9255 0.3887 0.054 Uiso 1 1 calc R
C134 C 0.1375(6) 0.8449(5) 0.3832(4) 0.0476(17) Uani 1 1 d .
H134 H 0.1255 0.8630 0.4382 0.057 Uiso 1 1 calc R
C135 C 0.0734(5) 0.7821(5) 0.3315(4) 0.0463(17) Uani 1 1 d .
H135 H 0.0182 0.7569 0.3520 0.056 Uiso 1 1 calc R
C136 C 0.0895(4) 0.7554(4) 0.2484(4) 0.0345(13) Uani 1 1 d .
H136 H 0.0444 0.7140 0.2128 0.041 Uiso 1 1 calc R
C211 C 0.2420(4) 1.1042(4) -0.3555(3) 0.0264(11) Uani 1 1 d .
C212 C 0.3331(4) 1.1099(4) -0.3714(4) 0.0350(13) Uani 1 1 d .
H212 H 0.3811 1.1147 -0.3240 0.042 Uiso 1 1 calc R
C213 C 0.3538(5) 1.1085(5) -0.4576(4) 0.0435(16) Uani 1 1 d .
H213 H 0.4152 1.1117 -0.4677 0.052 Uiso 1 1 calc R
C214 C 0.2835(5) 1.1025(4) -0.5273(4) 0.0427(16) Uani 1 1 d .
H214 H 0.2977 1.1030 -0.5847 0.051 Uiso 1 1 calc R
C215 C 0.1926(6) 1.0958(5) -0.5134(4) 0.0465(17) Uani 1 1 d .
H215 H 0.1452 1.0908 -0.5613 0.056 Uiso 1 1 calc R
C216 C 0.1707(5) 1.0965(5) -0.4270(4) 0.0394(14) Uani 1 1 d .
H216 H 0.1090 1.0919 -0.4175 0.047 Uiso 1 1 calc R
C221 C 0.1034(3) 1.0357(3) -0.2472(3) 0.0220(10) Uani 1 1 d .
C222 C 0.0890(4) 0.9511(4) -0.2899(4) 0.0350(13) Uani 1 1 d .
H222 H 0.1364 0.9337 -0.3168 0.042 Uiso 1 1 calc R
C223 C 0.0050(4) 0.8930(4) -0.2926(4) 0.0383(14) Uani 1 1 d .
H223 H -0.0041 0.8367 -0.3216 0.046 Uiso 1 1 calc R
C224 C -0.0660(4) 0.9176(4) -0.2524(4) 0.0349(13) Uani 1 1 d .
H224 H -0.1229 0.8782 -0.2550 0.042 Uiso 1 1 calc R
C225 C -0.0519(4) 1.0013(4) -0.2084(4) 0.0349(13) Uani 1 1 d .
H225 H -0.0991 1.0177 -0.1806 0.042 Uiso 1 1 calc R
C226 C 0.0327(4) 1.0604(4) -0.2059(4) 0.0284(11) Uani 1 1 d .
H226 H 0.0420 1.1166 -0.1766 0.034 Uiso 1 1 calc R
C231 C 0.1971(4) 1.2220(4) -0.2231(4) 0.0248(11) Uani 1 1 d .
C232 C 0.1769(5) 1.2786(4) -0.2919(4) 0.0381(14) Uani 1 1 d .
H232 H 0.1751 1.2590 -0.3503 0.046 Uiso 1 1 calc R
C233 C 0.1595(6) 1.3642(5) -0.2733(5) 0.0508(18) Uani 1 1 d .
H233 H 0.1462 1.4016 -0.3193 0.061 Uiso 1 1 calc R
C234 C 0.1618(5) 1.3940(4) -0.1875(5) 0.0494(18) Uani 1 1 d .
H234 H 0.1496 1.4511 -0.1759 0.059 Uiso 1 1 calc R
C235 C 0.1822(5) 1.3396(4) -0.1184(5) 0.0438(16) Uani 1 1 d .
H235 H 0.1841 1.3600 -0.0603 0.053 Uiso 1 1 calc R
C236 C 0.1998(5) 1.2541(4) -0.1364(4) 0.0352(13) Uani 1 1 d .
H236 H 0.2138 1.2176 -0.0898 0.042 Uiso 1 1 calc R
C311 C 0.4296(5) 0.6595(4) -0.4384(4) 0.0348(13) Uani 1 1 d .
C312 C 0.4308(6) 0.7416(5) -0.4784(5) 0.054(2) Uani 1 1 d .
H312 H 0.4743 0.7920 -0.4552 0.065 Uiso 1 1 calc R
C313 C 0.3683(6) 0.7485(6) -0.5516(6) 0.064(2) Uani 1 1 d .
H313 H 0.3706 0.8030 -0.5798 0.077 Uiso 1 1 calc R
C314 C 0.3015(6) 0.6740(6) -0.5836(5) 0.061(2) Uani 1 1 d .
H314 H 0.2582 0.6788 -0.6329 0.073 Uiso 1 1 calc R
C315 C 0.2987(6) 0.5953(5) -0.5443(5) 0.059(2) Uani 1 1 d .
H315 H 0.2532 0.5459 -0.5663 0.071 Uiso 1 1 calc R
C316 C 0.3627(5) 0.5864(5) -0.4713(5) 0.0448(16) Uani 1 1 d .
H316 H 0.3605 0.5312 -0.4446 0.054 Uiso 1 1 calc R
C321 C 0.6275(4) 0.6615(4) -0.3858(4) 0.0318(12) Uani 1 1 d .
C322 C 0.7101(4) 0.6861(4) -0.3292(5) 0.0389(14) Uani 1 1 d .
H322 H 0.7084 0.7000 -0.2701 0.047 Uiso 1 1 calc R
C323 C 0.7952(6) 0.6904(5) -0.3586(6) 0.057(2) Uani 1 1 d .
H323 H 0.8505 0.7052 -0.3195 0.069 Uiso 1 1 calc R
C324 C 0.7967(6) 0.6718(5) -0.4491(7) 0.064(3) Uani 1 1 d .
H324 H 0.8535 0.6737 -0.4699 0.077 Uiso 1 1 calc R
C325 C 0.7131(6) 0.6506(5) -0.5075(6) 0.061(2) Uani 1 1 d .
H325 H 0.7139 0.6405 -0.5676 0.073 Uiso 1 1 calc R
C326 C 0.6304(5) 0.6450(4) -0.4751(4) 0.0439(16) Uani 1 1 d .
H326 H 0.5747 0.6297 -0.5136 0.053 Uiso 1 1 calc R
C331 C 0.4905(4) 0.5431(4) -0.2997(4) 0.0283(11) Uani 1 1 d .
C332 C 0.4300(5) 0.5305(4) -0.2371(4) 0.0379(14) Uani 1 1 d .
H332 H 0.4050 0.5788 -0.2184 0.045 Uiso 1 1 calc R
C333 C 0.4062(5) 0.4462(5) -0.2021(5) 0.0487(17) Uani 1 1 d .
H333 H 0.3653 0.4378 -0.1604 0.058 Uiso 1 1 calc R
C334 C 0.4444(5) 0.3746(4) -0.2302(5) 0.0432(16) Uani 1 1 d .
H334 H 0.4296 0.3181 -0.2068 0.052 Uiso 1 1 calc R
C335 C 0.5042(5) 0.3874(4) -0.2929(4) 0.0428(15) Uani 1 1 d .
H335 H 0.5286 0.3391 -0.3124 0.051 Uiso 1 1 calc R
C336 C 0.5279(5) 0.4717(4) -0.3271(4) 0.0362(14) Uani 1 1 d .
H336 H 0.5692 0.4801 -0.3684 0.043 Uiso 1 1 calc R
N1S N 0.0539(19) 0.5917(18) 0.6306(16) 0.276(11) Uiso 1 1 d D
C3S C 0.1437(13) 0.7194(14) 0.5908(13) 0.180(8) Uiso 1 1 d D
H3S1 H 0.1805 0.7210 0.5427 0.216 Uiso 1 1 calc R
H3S2 H 0.1321 0.7795 0.6029 0.216 Uiso 1 1 calc R
O1S O 0.004(2) 0.6541(19) 0.504(2) 0.45(2) Uiso 1 1 d D
C4S C 0.0617(18) 0.6569(15) 0.5736(19) 0.279(15) Uiso 1 1 d D
C2S C 0.1860(16) 0.6840(16) 0.6660(15) 0.212(10) Uiso 1 1 d D
H2S1 H 0.2204 0.7319 0.7072 0.254 Uiso 1 1 calc R
H2S2 H 0.2287 0.6460 0.6505 0.254 Uiso 1 1 calc R
C1S C 0.1061(17) 0.6289(17) 0.7057(17) 0.227(11) Uiso 1 1 d D
H1S1 H 0.1268 0.5837 0.7443 0.272 Uiso 1 1 calc R
H1S2 H 0.0736 0.6667 0.7375 0.272 Uiso 1 1 calc R
C5S C -0.023(2) 0.523(2) 0.646(2) 0.307(17) Uiso 1 1 d D
H5S1 H -0.0044 0.4908 0.6970 0.460 Uiso 1 1 calc R
H5S2 H -0.0414 0.4824 0.5954 0.460 Uiso 1 1 calc R
H5S3 H -0.0746 0.5511 0.6564 0.460 Uiso 1 1 calc R

loop_
_atom_site_aniso_label
_atom_site_aniso_U_11
_atom_site_aniso_U_22
_atom_site_aniso_U_33
_atom_site_aniso_U_23
_atom_site_aniso_U_13
_atom_site_aniso_U_12
Au1 0.01517(9) 0.01752(9) 0.02417(10) 0.00411(7) 0.00450(7) 0.00091(7)
Au2 0.01513(9) 0.02423(10) 0.02032(9) 0.00414(7) 0.00099(7) 0.00689(7)
Au3 0.02838(11) 0.02420(10) 0.02827(11) -0.00708(8) 0.00383(8) 0.00473(8)
Rh5 0.01282(17) 0.01565(17) 0.01914(17) 0.00179(13) 0.00139(14) 0.00215(13)
Rh1 0.01221(16) 0.01209(16) 0.01646(16) 0.00197(12) 0.00257(13) 0.00362(13)
Rh3 0.01613(18) 0.01561(17) 0.01662(17) 0.00116(13) 0.00320(14) 0.00397(14)
Rh4 0.01239(17) 0.01383(16) 0.01917(17) 0.00172(13) 0.00316(13) 0.00365(13)
Rh2 0.01695(18) 0.01212(16) 0.01936(17) 0.00143(13) 0.00313(14) 0.00356(13)
P1 0.0172(6) 0.0176(6) 0.0249(6) 0.0046(5) 0.0047(5) 0.0014(5)
P2 0.0172(6) 0.0258(6) 0.0206(6) 0.0055(5) 0.0023(5) 0.0076(5)
P3 0.0324(8) 0.0214(6) 0.0226(6) -0.0022(5) 0.0016(6) 0.0051(6)
C 0.014(2) 0.015(2) 0.020(2) 0.0023(17) 0.0033(17) 0.0037(17)
C1 0.018(2) 0.028(3) 0.028(3) 0.004(2) 0.001(2) 0.001(2)
O1 0.032(2) 0.033(2) 0.036(2) 0.0191(18) 0.0016(18) 0.0029(17)
C2 0.028(3) 0.022(3) 0.034(3) 0.003(2) 0.008(2) 0.007(2)
O2 0.055(3) 0.021(2) 0.071(3) 0.017(2) 0.020(3) 0.015(2)
C3 0.027(3) 0.034(3) 0.023(3) -0.003(2) 0.003(2) 0.012(2)
O3 0.048(3) 0.067(3) 0.029(2) 0.016(2) 0.013(2) 0.017(2)
C4 0.020(3) 0.020(2) 0.028(3) 0.0036(19) 0.004(2) 0.004(2)
O4 0.0163(19) 0.040(2) 0.042(2) 0.0057(18) 0.0043(17) 0.0064(17)
C5 0.022(3) 0.033(3) 0.023(3) 0.004(2) 0.003(2) 0.004(2)
O5 0.016(2) 0.068(3) 0.037(2) 0.012(2) -0.0001(17) 0.000(2)
C24 0.020(2) 0.017(2) 0.024(2) 0.0024(18) 0.0023(19) 0.0051(19)
O24 0.023(2) 0.0237(19) 0.044(2) -0.0029(16) 0.0053(17) 0.0099(16)
C25 0.017(2) 0.019(2) 0.030(3) 0.0021(19) 0.004(2) 0.0024(19)
O25 0.029(2) 0.0188(18) 0.050(2) -0.0042(17) -0.0007(19) -0.0020(16)
C34 0.016(2) 0.019(2) 0.021(2) 0.0016(18) 0.0019(19) 0.0023(18)
O34 0.0220(19) 0.041(2) 0.0274(19) 0.0030(16) 0.0079(16) 0.0070(17)
C35 0.016(2) 0.026(2) 0.022(2) 0.0028(19) 0.0045(19) 0.0026(19)
O35 0.024(2) 0.052(3) 0.026(2) 0.0034(18) 0.0001(17) 0.0013(19)
C111 0.022(3) 0.018(2) 0.029(3) 0.0045(19) 0.002(2) 0.002(2)
C112 0.039(3) 0.028(3) 0.055(4) 0.017(3) 0.023(3) 0.012(3)
C113 0.043(4) 0.035(3) 0.062(4) 0.010(3) 0.020(3) 0.017(3)
C114 0.036(3) 0.022(3) 0.052(4) 0.006(3) 0.002(3) 0.010(2)
C115 0.046(4) 0.024(3) 0.040(3) 0.010(2) 0.003(3) 0.005(3)
C116 0.038(3) 0.024(3) 0.029(3) 0.006(2) 0.007(2) 0.001(2)
C121 0.018(2) 0.022(2) 0.028(3) 0.007(2) 0.005(2) 0.000(2)
C122 0.029(3) 0.027(3) 0.045(3) -0.002(2) -0.005(3) 0.004(2)
C123 0.044(4) 0.035(3) 0.055(4) -0.011(3) -0.013(3) 0.005(3)
C124 0.030(3) 0.049(4) 0.043(4) -0.002(3) -0.010(3) 0.009(3)
C125 0.023(3) 0.046(4) 0.041(3) 0.009(3) 0.005(2) 0.012(3)
C126 0.022(3) 0.027(3) 0.034(3) 0.004(2) 0.007(2) 0.004(2)
C131 0.027(3) 0.023(2) 0.029(3) 0.008(2) 0.006(2) 0.010(2)
C132 0.034(3) 0.029(3) 0.033(3) 0.001(2) 0.008(2) 0.003(2)
C133 0.061(5) 0.040(4) 0.032(3) -0.004(3) 0.005(3) 0.010(3)
C134 0.066(5) 0.052(4) 0.033(3) 0.004(3) 0.021(3) 0.021(4)
C135 0.042(4) 0.064(5) 0.042(4) 0.015(3) 0.026(3) 0.016(3)
C136 0.029(3) 0.038(3) 0.038(3) 0.009(3) 0.010(3) 0.007(3)
C211 0.031(3) 0.030(3) 0.021(2) 0.005(2) 0.005(2) 0.009(2)
C212 0.037(3) 0.039(3) 0.033(3) 0.007(2) 0.009(3) 0.013(3)
C213 0.049(4) 0.053(4) 0.037(3) 0.012(3) 0.022(3) 0.018(3)
C214 0.069(5) 0.037(3) 0.029(3) 0.006(3) 0.018(3) 0.020(3)
C215 0.069(5) 0.046(4) 0.023(3) 0.003(3) -0.005(3) 0.016(4)
C216 0.038(3) 0.050(4) 0.031(3) 0.007(3) -0.001(3) 0.014(3)
C221 0.019(2) 0.025(2) 0.021(2) 0.0052(19) -0.0015(19) 0.006(2)
C222 0.025(3) 0.034(3) 0.047(3) -0.003(3) 0.002(3) 0.009(2)
C223 0.030(3) 0.034(3) 0.048(4) -0.005(3) -0.003(3) 0.004(3)
C224 0.024(3) 0.035(3) 0.043(3) 0.006(3) -0.002(2) 0.001(2)
C225 0.018(3) 0.048(4) 0.038(3) 0.000(3) 0.006(2) 0.004(2)
C226 0.022(3) 0.030(3) 0.032(3) 0.006(2) 0.003(2) 0.002(2)
C231 0.018(2) 0.027(3) 0.030(3) 0.005(2) 0.003(2) 0.005(2)
C232 0.047(4) 0.036(3) 0.036(3) 0.009(3) 0.012(3) 0.017(3)
C233 0.066(5) 0.040(4) 0.053(4) 0.023(3) 0.014(4) 0.023(4)
C234 0.057(5) 0.027(3) 0.070(5) 0.004(3) 0.021(4) 0.013(3)
C235 0.054(4) 0.036(3) 0.045(4) -0.003(3) 0.015(3) 0.011(3)
C236 0.041(3) 0.033(3) 0.033(3) 0.006(2) 0.007(3) 0.008(3)
C311 0.045(4) 0.034(3) 0.026(3) -0.002(2) -0.001(3) 0.014(3)
C312 0.062(5) 0.040(4) 0.051(4) 0.012(3) -0.014(4) 0.001(3)
C313 0.072(6) 0.053(5) 0.061(5) 0.020(4) -0.013(4) 0.011(4)
C314 0.062(5) 0.061(5) 0.054(5) -0.004(4) -0.021(4) 0.018(4)
C315 0.064(5) 0.053(4) 0.053(4) -0.010(4) -0.018(4) 0.012(4)
C316 0.044(4) 0.037(3) 0.050(4) -0.007(3) -0.005(3) 0.010(3)
C321 0.044(4) 0.018(2) 0.036(3) 0.001(2) 0.015(3) 0.006(2)
C322 0.037(3) 0.029(3) 0.054(4) 0.014(3) 0.013(3) 0.008(3)
C323 0.045(4) 0.041(4) 0.090(6) 0.025(4) 0.021(4) 0.009(3)
C324 0.059(5) 0.038(4) 0.106(7) 0.010(4) 0.058(5) 0.004(4)
C325 0.074(6) 0.038(4) 0.078(6) -0.012(4) 0.045(5) 0.001(4)
C326 0.057(4) 0.032(3) 0.043(4) -0.005(3) 0.021(3) -0.002(3)
C331 0.032(3) 0.022(3) 0.028(3) 0.001(2) -0.001(2) 0.001(2)
C332 0.039(3) 0.033(3) 0.044(3) 0.003(3) 0.012(3) 0.007(3)
C333 0.048(4) 0.041(4) 0.059(4) 0.014(3) 0.023(4) 0.002(3)
C334 0.045(4) 0.024(3) 0.058(4) 0.007(3) 0.007(3) -0.001(3)
C335 0.060(4) 0.026(3) 0.045(4) -0.001(3) 0.011(3) 0.011(3)
C336 0.050(4) 0.028(3) 0.031(3) 0.000(2) 0.008(3) 0.007(3)

loop_
_atom_type_symbol
_atom_type_description
_atom_type_scat_dispersion_real
_atom_type_scat_dispersion_imag
_atom_type_scat_source
C C 0.0033 0.0016 'International Tables Vol C Tables 4.2.6.8 and 6.1.1.4'
H H 0 0 'International Tables Vol C Tables 4.2.6.8 and 6.1.1.4'
N N 0.0061 0.0033 'International Tables Vol C Tables 4.2.6.8 and 6.1.1.4'
O O 0.0106 0.006 'International Tables Vol C Tables 4.2.6.8 and 6.1.1.4'
P P 0.1023 0.0942 'International Tables Vol C Tables 4.2.6.8 and 6.1.1.4'
Rh Rh -1.1178 0.9187 'International Tables Vol C Tables 4.2.6.8 and 6.1.1.4'
Au Au -2.0133 8.8022 'International Tables Vol C Tables 4.2.6.8 and 6.1.1.4'

loop_
_geom_angle_atom_site_label_1
_geom_angle_atom_site_label_2
_geom_angle_atom_site_label_3
_geom_angle
_geom_angle_site_symmetry_1
_geom_angle_site_symmetry_3
P1 Au1 Rh1 146.16(3) . .
P1 Au1 Rh5 133.75(3) . .
Rh1 Au1 Rh5 66.152(12) . .
P1 Au1 Rh4 135.52(3) . .
Rh1 Au1 Rh4 65.606(11) . .
Rh5 Au1 Rh4 79.342(11) . .
P2 Au2 Rh1 153.26(3) . 2_675
P2 Au2 Rh4 135.55(3) . .
Rh1 Au2 Rh4 66.371(11) 2_675 .
P2 Au2 Rh5 125.51(4) . .
Rh1 Au2 Rh5 66.415(11) 2_675 .
Rh4 Au2 Rh5 78.627(11) . .
P3 Au3 Rh3 154.48(4) . .
P3 Au3 Rh2 135.81(4) . .
Rh3 Au3 Rh2 69.565(11) . .
C5 Rh5 C35 94.0(2) . .
C5 Rh5 C25 89.9(2) . .
C35 Rh5 C25 97.2(2) . .
C5 Rh5 C 167.2(2) . .
C35 Rh5 C 96.85(19) . .
C25 Rh5 C 95.50(19) . .
C5 Rh5 Rh2 135.44(16) . .
C35 Rh5 Rh2 101.38(14) . .
C25 Rh5 Rh2 47.12(14) . .
C Rh5 Rh2 48.39(12) . .
C5 Rh5 Rh3 142.79(15) . .
C35 Rh5 Rh3 49.06(14) . .
C25 Rh5 Rh3 98.26(14) . .
C Rh5 Rh3 47.81(13) . .
Rh2 Rh5 Rh3 68.006(15) . .
C5 Rh5 Au1 71.89(15) . .
C35 Rh5 Au1 165.63(14) . .
C25 Rh5 Au1 85.85(14) . .
C Rh5 Au1 96.84(13) . .
Rh2 Rh5 Au1 90.995(14) . .
Rh3 Rh5 Au1 144.579(16) . .
C5 Rh5 Au2 81.29(17) . .
C35 Rh5 Au2 78.09(14) . .
C25 Rh5 Au2 169.57(14) . .
C Rh5 Au2 94.29(12) . .
Rh2 Rh5 Au2 142.629(16) . .
Rh3 Rh5 Au2 85.704(13) . .
Au1 Rh5 Au2 96.535(12) . .
C5 Rh5 Rh1 126.28(16) . .
C35 Rh5 Rh1 137.50(14) . .
C25 Rh5 Rh1 95.97(15) . .
C Rh5 Rh1 41.63(13) . .
Rh2 Rh5 Rh1 61.132(13) . .
Rh3 Rh5 Rh1 89.103(17) . .
Au1 Rh5 Rh1 55.489(13) . .
Au2 Rh5 Rh1 93.735(13) . .
C5 Rh5 Rh1 131.81(17) . 2_675
C35 Rh5 Rh1 92.21(14) . 2_675
C25 Rh5 Rh1 136.52(14) . 2_675
C Rh5 Rh1 41.12(12) . 2_675
Rh2 Rh5 Rh1 89.417(16) . 2_675
Rh3 Rh5 Rh1 58.033(13) . 2_675
Au1 Rh5 Rh1 95.235(13) . 2_675
Au2 Rh5 Rh1 53.527(12) . 2_675
Rh1 Rh5 Rh1 52.393(13) . 2_675
C1 Rh1 C 143.1(2) . .
C1 Rh1 C 120.0(2) . 2_675
C Rh1 C 96.85(17) . 2_675
C1 Rh1 Rh1 167.88(17) . 2_675
C Rh1 Rh1 48.84(12) . 2_675
C Rh1 Rh1 48.01(13) 2_675 2_675
C1 Rh1 Au2 75.29(16) . 2_675
C Rh1 Au2 100.87(13) . 2_675
C Rh1 Au2 101.15(13) 2_675 2_675
Rh1 Rh1 Au2 106.724(19) 2_675 2_675
C1 Rh1 Au1 71.77(16) . .
C Rh1 Au1 100.73(13) . .
C Rh1 Au1 101.78(13) 2_675 .
Rh1 Rh1 Au1 107.110(19) 2_675 .
Au2 Rh1 Au1 146.160(15) 2_675 .
C1 Rh1 Rh3 73.54(17) . 2_675
C Rh1 Rh3 143.30(12) . 2_675
C Rh1 Rh3 46.45(13) 2_675 2_675
Rh1 Rh1 Rh3 94.46(2) 2_675 2_675
Au2 Rh1 Rh3 88.358(14) 2_675 2_675
Au1 Rh1 Rh3 89.671(13) . 2_675
C1 Rh1 Rh2 98.32(17) . .
C Rh1 Rh2 44.87(12) . .
C Rh1 Rh2 141.71(13) 2_675 .
Rh1 Rh1 Rh2 93.71(2) 2_675 .
Au2 Rh1 Rh2 88.144(13) 2_675 .
Au1 Rh1 Rh2 89.073(13) . .
Rh3 Rh1 Rh2 171.743(16) 2_675 .
C1 Rh1 Rh5 121.40(16) . .
C Rh1 Rh5 42.67(13) . .
C Rh1 Rh5 99.65(13) 2_675 .
Rh1 Rh1 Rh5 64.952(17) 2_675 .
Au2 Rh1 Rh5 139.968(15) 2_675 .
Au1 Rh1 Rh5 58.360(12) . .
Rh3 Rh1 Rh5 129.997(16) 2_675 .
Rh2 Rh1 Rh5 55.328(13) . .
C1 Rh1 Rh4 124.98(16) . 2_675
C Rh1 Rh4 42.40(13) . 2_675
C Rh1 Rh4 98.56(13) 2_675 2_675
Rh1 Rh1 Rh4 63.899(15) 2_675 2_675
Au2 Rh1 Rh4 58.856(13) 2_675 2_675
Au1 Rh1 Rh4 139.939(16) . 2_675
Rh3 Rh1 Rh4 128.569(16) 2_675 2_675
Rh2 Rh1 Rh4 54.874(12) . 2_675
Rh5 Rh1 Rh4 84.496(16) . 2_675
C1 Rh1 Rh4 107.12(16) . .
C Rh1 Rh4 98.80(13) . .
C Rh1 Rh4 42.23(13) 2_675 .
Rh1 Rh1 Rh4 63.453(15) 2_675 .
Au2 Rh1 Rh4 140.347(16) 2_675 .
Au1 Rh1 Rh4 59.869(13) . .
Rh3 Rh1 Rh4 56.482(12) 2_675 .
Rh2 Rh1 Rh4 129.079(16) . .
Rh5 Rh1 Rh4 73.787(14) . .
Rh4 Rh1 Rh4 127.352(13) 2_675 .
C1 Rh1 Rh5 110.13(16) . 2_675
C Rh1 Rh5 98.36(13) . 2_675
C Rh1 Rh5 41.47(13) 2_675 2_675
Rh1 Rh1 Rh5 62.656(16) 2_675 2_675
Au2 Rh1 Rh5 60.057(12) 2_675 2_675
Au1 Rh1 Rh5 140.500(15) . 2_675
Rh3 Rh1 Rh5 55.796(13) 2_675 2_675
Rh2 Rh1 Rh5 127.900(16) . 2_675
Rh5 Rh1 Rh5 127.609(13) . 2_675
Rh4 Rh1 Rh5 73.101(14) 2_675 2_675
Rh4 Rh1 Rh5 83.279(16) . 2_675
C3 Rh3 C34 87.9(2) . .
C3 Rh3 C 172.5(2) . .
C34 Rh3 C 93.32(18) . .
C3 Rh3 C35 87.2(2) . .
C34 Rh3 C35 162.62(19) . .
C Rh3 C35 93.65(18) . .
C3 Rh3 Au3 88.57(17) . .
C34 Rh3 Au3 80.81(13) . .
C Rh3 Au3 98.91(12) . .
C35 Rh3 Au3 82.39(14) . .
C3 Rh3 Rh5 133.25(17) . .
C34 Rh3 Rh5 137.67(13) . .
C Rh3 Rh5 47.36(13) . .
C35 Rh3 Rh5 46.31(13) . .
Au3 Rh3 Rh5 89.643(14) . .
C3 Rh3 Rh4 133.15(17) . 2_675
C34 Rh3 Rh4 46.34(13) . 2_675
C Rh3 Rh4 47.12(13) . 2_675
C35 Rh3 Rh4 139.33(13) . 2_675
Au3 Rh3 Rh4 92.495(14) . 2_675
Rh5 Rh3 Rh4 93.598(17) . 2_675
C3 Rh3 Rh1 126.91(17) . 2_675
C34 Rh3 Rh1 99.43(13) . 2_675
C Rh3 Rh1 45.61(12) . 2_675
C35 Rh3 Rh1 96.82(14) . 2_675
Au3 Rh3 Rh1 144.507(16) . 2_675
Rh5 Rh3 Rh1 66.171(14) . 2_675
Rh4 Rh3 Rh1 65.121(14) 2_675 2_675
C3 Rh3 Rh2 145.71(17) . .
C34 Rh3 Rh2 85.20(13) . .
C Rh3 Rh2 41.77(12) . .
C35 Rh3 Rh2 89.44(13) . .
Au3 Rh3 Rh2 57.179(13) . .
Rh5 Rh3 Rh2 55.837(13) . .
Rh4 Rh3 Rh2 55.395(13) 2_675 .
Rh1 Rh3 Rh2 87.371(16) 2_675 .
C4 Rh4 C24 92.3(2) . .
C4 Rh4 C34 94.5(2) . 2_675
C24 Rh4 C34 87.62(19) . 2_675
C4 Rh4 C 167.6(2) . 2_675
C24 Rh4 C 96.08(19) . 2_675
C34 Rh4 C 94.99(18) 2_675 2_675
C4 Rh4 Rh2 137.83(15) . 2_675
C24 Rh4 Rh2 47.63(14) . 2_675
C34 Rh4 Rh2 95.87(13) 2_675 2_675
C Rh4 Rh2 48.69(12) 2_675 2_675
C4 Rh4 Rh3 140.59(15) . 2_675
C24 Rh4 Rh3 95.64(14) . 2_675
C34 Rh4 Rh3 47.53(14) 2_675 2_675
C Rh4 Rh3 47.60(13) 2_675 2_675
Rh2 Rh4 Rh3 68.060(14) 2_675 2_675
C4 Rh4 Au2 75.10(15) . .
C24 Rh4 Au2 89.00(14) . .
C34 Rh4 Au2 168.96(14) 2_675 .
C Rh4 Au2 95.82(13) 2_675 .
Rh2 Rh4 Au2 89.582(13) 2_675 .
Rh3 Rh4 Au2 143.382(16) 2_675 .
C4 Rh4 Au1 76.87(15) . .
C24 Rh4 Au1 165.99(14) . .
C34 Rh4 Au1 84.48(13) 2_675 .
C Rh4 Au1 96.12(12) 2_675 .
Rh2 Rh4 Au1 144.786(16) 2_675 .
Rh3 Rh4 Au1 87.535(13) 2_675 .
Au2 Rh4 Au1 96.595(12) . .
C4 Rh4 Rh1 128.05(16) . 2_675
C24 Rh4 Rh1 99.01(14) . 2_675
C34 Rh4 Rh1 136.20(14) 2_675 2_675
C Rh4 Rh1 41.40(13) 2_675 2_675
Rh2 Rh4 Rh1 61.146(13) 2_675 2_675
Rh3 Rh4 Rh1 88.666(17) 2_675 2_675
Au2 Rh4 Rh1 54.773(11) . 2_675
Au1 Rh4 Rh1 94.690(12) . 2_675
C4 Rh4 Rh1 129.18(15) . .
C24 Rh4 Rh1 137.97(14) . .
C34 Rh4 Rh1 94.65(13) 2_675 .
C Rh4 Rh1 41.89(12) 2_675 .
Rh2 Rh4 Rh1 90.484(17) 2_675 .
Rh3 Rh4 Rh1 58.396(13) 2_675 .
Au2 Rh4 Rh1 94.898(13) . .
Au1 Rh4 Rh1 54.525(12) . .
Rh1 Rh4 Rh1 52.648(14) 2_675 .
C2 Rh2 C25 89.0(2) . .
C2 Rh2 C24 85.3(2) . 2_675
C25 Rh2 C24 159.8(2) . 2_675
C2 Rh2 C 169.1(2) . .
C25 Rh2 C 94.53(18) . .
C24 Rh2 C 94.65(18) 2_675 .
C2 Rh2 Rh4 130.18(17) . 2_675
C25 Rh2 Rh4 140.64(14) . 2_675
C24 Rh2 Rh4 47.12(13) 2_675 2_675
C Rh2 Rh4 47.77(13) . 2_675
C2 Rh2 Rh5 134.84(17) . .
C25 Rh2 Rh5 47.03(14) . .
C24 Rh2 Rh5 139.34(13) 2_675 .
C Rh2 Rh5 47.52(13) . .
Rh4 Rh2 Rh5 94.664(17) 2_675 .
C2 Rh2 Au3 96.07(17) . .
C25 Rh2 Au3 80.42(15) . .
C24 Rh2 Au3 80.95(14) 2_675 .
C Rh2 Au3 94.66(12) . .
Rh4 Rh2 Au3 90.561(14) 2_675 .
Rh5 Rh2 Au3 87.259(14) . .
C2 Rh2 Rh1 126.31(17) . .
C25 Rh2 Rh1 97.91(14) . .
C24 Rh2 Rh1 101.06(14) 2_675 .
C Rh2 Rh1 43.01(12) . .
Rh4 Rh2 Rh1 63.981(14) 2_675 .
Rh5 Rh2 Rh1 63.541(14) . .
Au3 Rh2 Rh1 137.609(15) . .
C2 Rh2 Rh3 149.16(17) . .
C25 Rh2 Rh3 88.67(14) . .
C24 Rh2 Rh3 86.40(13) 2_675 .
C Rh2 Rh3 41.43(12) . .
Rh4 Rh2 Rh3 56.545(13) 2_675 .
Rh5 Rh2 Rh3 56.157(13) . .
Au3 Rh2 Rh3 53.256(12) . .
Rh1 Rh2 Rh3 84.439(16) . .
C131 P1 C121 105.3(2) . .
C131 P1 C111 105.2(2) . .
C121 P1 C111 104.3(2) . .
C131 P1 Au1 114.52(18) . .
C121 P1 Au1 113.12(16) . .
C111 P1 Au1 113.35(17) . .
C231 P2 C211 105.0(2) . .
C231 P2 C221 104.6(2) . .
C211 P2 C221 103.0(2) . .
C231 P2 Au2 113.41(18) . .
C211 P2 Au2 116.74(18) . .
C221 P2 Au2 112.83(16) . .
C321 P3 C331 106.4(3) . .
C321 P3 C311 105.6(3) . .
C331 P3 C311 106.4(3) . .
C321 P3 Au3 112.62(19) . .
C331 P3 Au3 115.80(19) . .
C311 P3 Au3 109.44(19) . .
Rh1 C Rh1 83.15(17) . 2_675
Rh1 C Rh5 95.70(19) . .
Rh1 C Rh5 97.41(19) 2_675 .
Rh1 C Rh4 96.20(19) . 2_675
Rh1 C Rh4 95.88(19) 2_675 2_675
Rh5 C Rh4 163.1(2) . 2_675
Rh1 C Rh3 171.1(2) . .
Rh1 C Rh3 87.94(17) 2_675 .
Rh5 C Rh3 84.82(17) . .
Rh4 C Rh3 85.29(17) 2_675 .
Rh1 C Rh2 92.12(18) . .
Rh1 C Rh2 175.2(3) 2_675 .
Rh5 C Rh2 84.09(17) . .
Rh4 C Rh2 83.53(16) 2_675 .
Rh3 C Rh2 96.80(19) . .
O1 C1 Rh1 173.1(5) . .
O2 C2 Rh2 176.8(6) . .
O3 C3 Rh3 177.3(5) . .
O4 C4 Rh4 175.6(5) . .
O5 C5 Rh5 174.5(5) . .
O24 C24 Rh4 135.6(4) . .
O24 C24 Rh2 138.7(4) . 2_675
Rh4 C24 Rh2 85.25(18) . 2_675
O25 C25 Rh5 134.8(4) . .
O25 C25 Rh2 139.1(4) . .
Rh5 C25 Rh2 85.85(19) . .
O34 C34 Rh4 136.2(4) . 2_675
O34 C34 Rh3 137.1(4) . .
Rh4 C34 Rh3 86.13(18) 2_675 .
O35 C35 Rh5 138.5(4) . .
O35 C35 Rh3 136.8(4) . .
Rh5 C35 Rh3 84.63(19) . .
C112 C111 C116 118.2(5) . .
C112 C111 P1 119.3(4) . .
C116 C111 P1 122.4(4) . .
C111 C112 C113 121.5(5) . .
C114 C113 C112 119.6(6) . .
C115 C114 C113 119.3(5) . .
C114 C115 C116 121.6(6) . .
C115 C116 C111 119.8(6) . .
C122 C121 C126 119.0(5) . .
C122 C121 P1 122.9(4) . .
C126 C121 P1 117.9(4) . .
C121 C122 C123 120.3(6) . .
C124 C123 C122 120.0(6) . .
C125 C124 C123 120.1(6) . .
C124 C125 C126 120.5(6) . .
C125 C126 C121 120.2(5) . .
C132 C131 C136 118.7(5) . .
C132 C131 P1 118.2(4) . .
C136 C131 P1 123.1(5) . .
C133 C132 C131 121.0(6) . .
C134 C133 C132 119.6(6) . .
C135 C134 C133 120.1(6) . .
C134 C135 C136 120.7(6) . .
C135 C136 C131 119.8(6) . .
C212 C211 C216 119.0(5) . .
C212 C211 P2 119.2(4) . .
C216 C211 P2 121.8(5) . .
C211 C212 C213 120.7(6) . .
C214 C213 C212 119.8(6) . .
C215 C214 C213 120.7(6) . .
C214 C215 C216 120.1(6) . .
C211 C216 C215 119.7(6) . .
C222 C221 C226 119.4(5) . .
C222 C221 P2 118.5(4) . .
C226 C221 P2 122.1(4) . .
C223 C222 C221 120.3(6) . .
C222 C223 C224 120.6(6) . .
C225 C224 C223 119.6(6) . .
C224 C225 C226 120.0(6) . .
C225 C226 C221 120.1(5) . .
C232 C231 C236 118.2(5) . .
C232 C231 P2 123.0(4) . .
C236 C231 P2 118.7(4) . .
C233 C232 C231 120.1(6) . .
C234 C233 C232 120.6(6) . .
C235 C234 C233 120.4(6) . .
C234 C235 C236 119.4(6) . .
C235 C236 C231 121.3(6) . .
C316 C311 C312 119.3(6) . .
C316 C311 P3 123.4(5) . .
C312 C311 P3 117.3(5) . .
C313 C312 C311 120.2(7) . .
C312 C313 C314 119.5(7) . .
C315 C314 C313 120.6(7) . .
C314 C315 C316 120.7(7) . .
C311 C316 C315 119.7(7) . .
C322 C321 C326 119.1(6) . .
C322 C321 P3 119.0(5) . .
C326 C321 P3 121.8(5) . .
C323 C322 C321 121.3(7) . .
C322 C323 C324 118.7(8) . .
C323 C324 C325 120.2(7) . .
C326 C325 C324 119.0(8) . .
C325 C326 C321 121.6(8) . .
C336 C331 C332 119.7(5) . .
C336 C331 P3 122.5(5) . .
C332 C331 P3 117.8(4) . .
C331 C332 C333 120.6(6) . .
C332 C333 C334 119.2(6) . .
C335 C334 C333 120.0(6) . .
C334 C335 C336 120.5(6) . .
C331 C336 C335 120.0(6) . .
C4S N1S C1S 104(3) . .
C4S N1S C5S 133(3) . .
C1S N1S C5S 113(2) . .
C2S C3S C4S 100(2) . .
O1S C4S N1S 121(2) . .
O1S C4S C3S 124(2) . .
N1S C4S C3S 114(3) . .
O1S C4S C2S 162.6(19) . .
N1S C4S C2S 74.1(19) . .
C3S C4S C2S 40.2(12) . .
C3S C2S C1S 105(2) . .
C3S C2S C4S 39.9(11) . .
C1S C2S C4S 68.5(14) . .
N1S C1S C2S 99(2) . .

loop_
_geom_bond_atom_site_label_1
_geom_bond_atom_site_label_2
_geom_bond_distance
_geom_bond_site_symmetry_2
Au1 P1 2.2978(12) .
Au1 Rh1 2.7273(5) .
Au1 Rh5 2.8178(5) .
Au1 Rh4 2.8965(5) .
Au2 P2 2.2957(13) .
Au2 Rh1 2.7090(5) 2_675
Au2 Rh4 2.8384(5) .
Au2 Rh5 2.9193(5) .
Au3 P3 2.2481(14) .
Au3 Rh3 2.6648(5) .
Au3 Rh2 2.7947(5) .
Rh5 C5 1.921(5) .
Rh5 C35 2.027(5) .
Rh5 C25 2.040(5) .
Rh5 C 2.062(5) .
Rh5 Rh2 2.7809(6) .
Rh5 Rh3 2.7914(6) .
Rh5 Rh1 3.0272(6) .
Rh5 Rh1 3.0875(6) 2_675
Rh1 C1 1.882(5) .
Rh1 C 2.021(5) .
Rh1 C 2.047(4) 2_675
Rh1 Rh1 2.6998(7) 2_675
Rh1 Au2 2.7091(5) 2_675
Rh1 Rh3 2.8634(6) 2_675
Rh1 Rh2 2.9612(6) .
Rh1 Rh4 3.0383(6) 2_675
Rh1 Rh4 3.0500(5) .
Rh1 Rh5 3.0875(6) 2_675
Rh3 C3 1.888(5) .
Rh3 C34 2.072(5) .
Rh3 C 2.077(5) .
Rh3 C35 2.118(5) .
Rh3 Rh4 2.8029(6) 2_675
Rh3 Rh1 2.8634(5) 2_675
Rh3 Rh2 3.1162(6) .
Rh4 C4 1.914(5) .
Rh4 C24 2.033(5) .
Rh4 C34 2.032(5) 2_675
Rh4 C 2.061(5) 2_675
Rh4 Rh2 2.7652(6) 2_675
Rh4 Rh3 2.8029(6) 2_675
Rh4 Rh1 3.0383(6) 2_675
Rh2 C2 1.894(5) .
Rh2 C25 2.043(5) .
Rh2 C24 2.050(5) 2_675
Rh2 C 2.090(4) .
Rh2 Rh4 2.7652(6) 2_675
P1 C131 1.823(5) .
P1 C121 1.825(5) .
P1 C111 1.825(5) .
P2 C231 1.819(5) .
P2 C211 1.825(5) .
P2 C221 1.830(5) .
P3 C321 1.819(6) .
P3 C331 1.820(5) .
P3 C311 1.827(6) .
C Rh1 2.047(4) 2_675
C Rh4 2.061(5) 2_675
C1 O1 1.162(6) .
C2 O2 1.130(6) .
C3 O3 1.145(7) .
C4 O4 1.140(6) .
C5 O5 1.130(7) .
C24 O24 1.175(6) .
C24 Rh2 2.050(5) 2_675
C25 O25 1.181(6) .
C34 O34 1.175(6) .
C34 Rh4 2.032(5) 2_675
C35 O35 1.166(6) .
C111 C112 1.381(8) .
C111 C116 1.386(7) .
C112 C113 1.384(8) .
C113 C114 1.373(9) .
C114 C115 1.367(9) .
C115 C116 1.378(8) .
C121 C122 1.376(8) .
C121 C126 1.405(7) .
C122 C123 1.394(9) .
C123 C124 1.388(9) .
C124 C125 1.363(9) .
C125 C126 1.383(8) .
C131 C132 1.379(8) .
C131 C136 1.397(8) .
C132 C133 1.390(8) .
C133 C134 1.380(10) .
C134 C135 1.363(10) .
C135 C136 1.389(9) .
C211 C212 1.382(8) .
C211 C216 1.393(8) .
C212 C213 1.393(8) .
C213 C214 1.367(10) .
C214 C215 1.369(10) .
C215 C216 1.401(9) .
C221 C222 1.391(8) .
C221 C226 1.390(7) .
C222 C223 1.373(8) .
C223 C224 1.384(9) .
C224 C225 1.387(9) .
C225 C226 1.389(8) .
C231 C232 1.398(8) .
C231 C236 1.395(8) .
C232 C233 1.392(9) .
C233 C234 1.373(11) .
C234 C235 1.380(10) .
C235 C236 1.389(9) .
C311 C316 1.374(9) .
C311 C312 1.387(9) .
C312 C313 1.364(10) .
C313 C314 1.384(11) .
C314 C315 1.335(11) .
C315 C316 1.381(10) .
C321 C322 1.377(9) .
C321 C326 1.391(8) .
C322 C323 1.378(10) .
C323 C324 1.410(12) .
C324 C325 1.399(13) .
C325 C326 1.365(10) .
C331 C336 1.378(8) .
C331 C332 1.387(8) .
C332 C333 1.391(9) .
C333 C334 1.389(10) .
C334 C335 1.381(10) .
C335 C336 1.385(8) .
N1S C4S 1.323(19) .
N1S C1S 1.342(18) .
N1S C5S 1.434(18) .
C3S C2S 1.390(17) .
C3S C4S 1.381(19) .
O1S C4S 1.260(18) .
C4S C2S 2.12(4) .
C2S C1S 1.517(18) .
